data_2001235
loop_
_publ_author_name
'De Ridder, D. J. A.'
'Schenk, H.'
'Ghosh, S.'

_publ_contact_author
;
     Dr. Dirk J.A. De Ridder
     University of Bern
     Laboratory for chemical and mineralogical Crystallography
     Freiestrasse 3
     CH-3012 Bern
     Switzerland
;
_publ_section_title
;Structure of
 <i>rac</i>-(3a<i>S</i>,9b<i>R</i>)-3a,4,5,9b-tetrahydronaphtho[1,2-<i>b</i>]furan-2(3<i>H</i>)-one
;
_journal_issue 11
_journal_name_full 'Acta Crystallographica Section C'
_journal_page_first 1973
_journal_page_last 1975
_journal_paper_doi 10.1107/S0108270193003348
_journal_volume 49
_journal_year 1993
_chemical_formula_moiety 'C12 H12 O2'
_chemical_formula_sum 'C12 H12 O2'
_chemical_formula_weight 188.23
_chemical_melting_point .107E-105
_chemical_name_systematic (3aS,9bR)-3a,4,5,9b-tetrahydronaphtho[1,2-b]furan-2(3H)-one
_space_group_IT_number 14
_symmetry_cell_setting monoclinic
_symmetry_space_group_name_Hall '-P 2ybc'
_symmetry_space_group_name_H-M 'P 1 21/c 1'
_audit_creation_method from_xtal_archive_file_using_CIFIO
_cell_angle_alpha 90.00000
_cell_angle_beta 101.99(3)
_cell_angle_gamma 90.00000
_cell_formula_units_Z 4
_cell_length_a 9.433(3)
_cell_length_b 12.674(3)
_cell_length_c 8.276(3)
_cell_measurement_reflns_used 23
_cell_measurement_temperature 293
_cell_measurement_theta_max 21.5
_cell_measurement_theta_min 20.0
_cell_volume 967.8(5)
_computing_cell_refinement ' CELCON (XXXX, 19XX) comparable to xtal LATCON (Hall & Stewart, 1990)'
_computing_data_collection 'Enraf-Nonius CAD4 software'
_computing_data_reduction 'xtal ADDREF SORTRF(Hall & Stewart, 1990)'
_computing_molecular_graphics 'PLUTO (Motherwell & Clegg, 1978)'
_computing_publication_material 'xtal BONDLA CIFIO'
_computing_structure_refinement 'xtal CRYLSQ'
_computing_structure_solution 'xtal SIMPEL'
_diffrn_ambient_temperature 293
_diffrn_measurement_device 'ENRAF NONIUS CAD4'
_diffrn_measurement_method \q/2\q
_diffrn_radiation_monochromator graphite
_diffrn_radiation_source xray_tube
_diffrn_radiation_type 'Molybdenum K\a'
_diffrn_radiation_wavelength .71069
_diffrn_reflns_av_sigmaI/netI 0
_diffrn_reflns_limit_h_max 12
_diffrn_reflns_limit_h_min -13
_diffrn_reflns_limit_k_max 17
_diffrn_reflns_limit_k_min 0
_diffrn_reflns_limit_l_max 11
_diffrn_reflns_limit_l_min 0
_diffrn_reflns_number 2963
_diffrn_reflns_reduction_process perpendicular_monochr_Lp
_diffrn_reflns_theta_max 29.89
_diffrn_reflns_theta_min 2.21
_diffrn_standards_decay_% 0
_diffrn_standards_interval_time '5000 s'
_diffrn_standards_number 2
_exptl_absorpt_coefficient_mu 0.081
_exptl_absorpt_correction_type 'Not applied'
_exptl_crystal_colour colourless
_exptl_crystal_density_diffrn 1.292
_exptl_crystal_description 'block shaped crystals'
_exptl_crystal_F_000 400
_exptl_crystal_size_max 0.43
_exptl_crystal_size_mid 0.43
_exptl_crystal_size_min 0.25
_refine_diff_density_max .21
_refine_diff_density_min -.183
_refine_ls_abs_structure_details none
_refine_ls_abs_structure_Flack 0
_refine_ls_extinction_coef 14E2(6)
_refine_ls_extinction_method Zachariasen
_refine_ls_goodness_of_fit_all .169
_refine_ls_goodness_of_fit_obs .169
_refine_ls_hydrogen_treatment refined
_refine_ls_matrix_type full
_refine_ls_number_constraints 0
_refine_ls_number_parameters 176
_refine_ls_number_reflns 1514
_refine_ls_number_restraints 0
_refine_ls_R_factor_all .049
_refine_ls_R_factor_obs .049
_refine_ls_shift/esd_max .092
_refine_ls_shift/esd_mean .017
_refine_ls_structure_factor_coef F
_refine_ls_weighting_details 'w = 1/(2.01 + F~obs~ + 0.0091F~obs~^2^)'
_refine_ls_weighting_scheme calc
_refine_ls_wR_factor_all .072
_refine_ls_wR_factor_obs .072
_reflns_number_observed 1514
_reflns_number_total 2927
_reflns_observed_criterion refl_observed_if_I_>_2.5_sigma(I)
_cod_data_source_file sh1048.cif
_cod_data_source_block R42SIK
_cod_depositor_comments
;
The following automatic conversions were performed:

'_refine_ls_weighting_scheme' value '1/(2.01 + F~obs~ +
0.0091F~obs~^2^)' was changed to 'calc'. New tag
'_refine_ls_weighting_details' was created. The value of the new tag
was set to 'w = 1/(2.01 + F~obs~ + 0.0091F~obs~^2^)'.

Automatic conversion script
Id: cif_fix_values 3143 2015-03-26 13:38:13Z robertas 
;
_cod_original_sg_symbol_H-M 'P 21/c'
_cod_database_code 2001235

loop_
_symmetry_equiv_pos_as_xyz
+x,+y,+z
-x,1/2+y,1/2-z
-x,-y,-z
+x,1/2-y,1/2+z

loop_
_atom_site_aniso_label
_atom_site_aniso_U_11
_atom_site_aniso_U_22
_atom_site_aniso_U_33
_atom_site_aniso_U_12
_atom_site_aniso_U_13
_atom_site_aniso_U_23
O1 .0479(9) .0540(10) .0710(10) .0028(7) .0119(8) -.0042(8)
C2 .0460(10) .080(2) .0570(10) .0010(10) .0050(10) .0030(10)
C3 .0530(10) .101(2) .071(2) .026(2) .0140(10) .024(2)
C3a .0620(10) .065(2) .0520(10) .0260(10) .0210(10) .0220(10)
C4 .086(2) .0540(10) .062(2) .0240(10) .0390(10) .0110(10)
C5 .099(2) .0420(10) .059(2) .0040(10) .0370(10) -.0020(10)
C5a .070(2) .0420(10) .0400(10) -.0040(10) .0210(10) .0072(9)
C6 .080(2) .069(2) .0440(10) -.0290(10) .0150(10) .0030(10)
C7 .054(2) .093(2) .060(2) -.0110(10) .0070(10) .025(2)
C8 .057(2) .063(2) .080(2) .0100(10) .0210(10) .0240(10)
C9 .0520(10) .0460(10) .0620(10) .0050(10) .0190(10) .0050(10)
C9a .0500(10) .0420(10) .0390(10) .0033(9) .0143(8) .0059(8)
C9b .0520(10) .0600(10) .0370(10) .0070(10) .0127(9) .0010(10)
O2 .0570(10) .093(2) .108(2) -.0120(10) .0100(10) .0090(10)

loop_
_atom_site_label
_atom_site_fract_x
_atom_site_fract_y
_atom_site_fract_z
_atom_site_U_iso_or_equiv
_atom_site_thermal_displace_type
_atom_site_calc_flag
_atom_site_calc_attached_atom
O1 .7167(2) .75840(10) .9241(2) .0578(9) Uani ? ?
C2 .8589(3) .7507(3) .9235(3) .0620(10) Uani ? ?
C3 .9113(3) .6417(3) .9729(5) .075(2) Uani ? ?
C3a .7739(3) .5759(2) .9440(3) .0580(10) Uani ? ?
C4 .7326(3) .5316(2) .7696(4) .064(2) Uani ? ?
C5 .5835(3) .4818(2) .7396(4) .0640(10) Uani ? ?
C5a .4711(3) .5600(2) .7699(3) .0490(10) Uani ? ?
C6 .3262(3) .5519(2) .6870(3) .064(2) Uani ? ?
C7 .2251(3) .6234(3) .7122(4) .070(2) Uani ? ?
C8 .2629(3) .7056(2) .8223(4) .066(2) Uani ? ?
C9 .4045(3) .7140(2) .9082(3) .0520(10) Uani ? ?
C9a .5095(2) .6429(2) .8813(3) .0430(10) Uani ? ?
C9b .6627(3) .6572(2) .9750(3) .0490(10) Uani ? ?
O2 .9250(2) .8254(2) .8859(3) .0870(10) Uani ? ?
H31 .959(4) .639(3) 1.090(5) .110(10) Uiso calc C3
H32 .979(3) .619(3) .905(4) .081(9) Uiso calc C3
H3a .779(3) .520(2) 1.024(3) .062(7) Uiso calc C3a
H41 .804(3) .480(3) .752(4) .079(9) Uiso calc C4
H42 .734(3) .588(2) .691(3) .066(8) Uiso calc C4
H51 .588(3) .418(3) .816(4) .080(10) Uiso calc C5
H52 .556(3) .453(3) .622(4) .090(10) Uiso calc C5
H6 .305(3) .493(2) .613(4) .072(8) Uiso calc C6
H7 .125(4) .617(3) .656(4) .081(9) Uiso calc C7
H8 .189(3) .755(2) .833(4) .075(9) Uiso calc C8
H9 .432(3) .773(2) .989(4) .069(8) Uiso calc C9
H9b .665(3) .664(2) 1.092(3) .054(7) Uiso calc C9b

loop_
_atom_type_symbol
_atom_type_description
_atom_type_scat_dispersion_real
_atom_type_scat_dispersion_imag
_atom_type_scat_source
C ? .002 .002 International_Tables_Vol_IV_Tables_2.2B_and_2.3.1
H ? 0 0 International_Tables_Vol_IV_Tables_2.2B_and_2.3.1
O ? .008 .006 International_Tables_Vol_IV_Tables_2.2B_and_2.3.1

loop_
_geom_angle_atom_site_label_1
_geom_angle_atom_site_label_2
_geom_angle_atom_site_label_3
_geom_angle_site_symmetry_1
_geom_angle_site_symmetry_2
_geom_angle_site_symmetry_3
_geom_angle
_geom_angle_publ_flag
C2 O1 C9b . . . 110.0(2) yes
O1 C2 C3 . . . 109.8(2) yes
O1 C2 O2 . . . 120.8(3) yes
C3 C2 O2 . . . 129.4(3) yes
C2 C3 C3a . . . 104.0(2) yes
C2 C3 H31 . . . 111(2) ?
C2 C3 H32 . . . 110(2) ?
C3a C3 H31 . . . 110(2) ?
C3a C3 H32 . . . 113(2) ?
H31 C3 H32 . . . 110(3) ?
C3 C3a C4 . . . 113.2(3) yes
C3 C3a C9b . . . 101.3(2) yes
C3 C3a H3a . . . 112.0(10) ?
C4 C3a C9b . . . 111.0(2) yes
C4 C3a H3a . . . 110(2) ?
C9b C3a H3a . . . 109(2) ?
C3a C4 C5 . . . 110.8(3) yes
C3a C4 H41 . . . 110(2) ?
C3a C4 H42 . . . 109(2) ?
C5 C4 H41 . . . 111(2) ?
C5 C4 H42 . . . 110.0(10) ?
H41 C4 H42 . . . 106(3) ?
C4 C5 C5a . . . 111.0(2) yes
C4 C5 H51 . . . 108(2) ?
C4 C5 H52 . . . 110(2) ?
C5a C5 H51 . . . 111(2) ?
C5a C5 H52 . . . 110(2) ?
H51 C5 H52 . . . 106(3) ?
C5 C5a C6 . . . 121.2(2) yes
C5 C5a C9a . . . 120.6(2) yes
C6 C5a C9a . . . 118.2(2) yes
C5a C6 C7 . . . 121.3(3) yes
C5a C6 H6 . . . 115(2) ?
C7 C6 H6 . . . 124(2) ?
C6 C7 C8 . . . 120.6(3) yes
C6 C7 H7 . . . 121(2) ?
C8 C7 H7 . . . 119(2) ?
C7 C8 C9 . . . 119.2(3) yes
C7 C8 H8 . . . 118(2) ?
C9 C8 H8 . . . 123(2) ?
C8 C9 C9a . . . 120.9(2) yes
C8 C9 H9 . . . 119(2) ?
C9a C9 H9 . . . 120(2) ?
C5a C9a C9 . . . 119.9(2) yes
C5a C9a C9b . . . 121.4(2) yes
C9 C9a C9b . . . 118.7(2) yes
O1 C9b C3a . . . 104.4(2) yes
O1 C9b C9a . . . 108.1(2) yes
O1 C9b H9b . . . 106.0(10) ?
C3a C9b C9a . . . 116.9(2) yes
C3a C9b H9b . . . 111.0(10) ?
C9a C9b H9b . . . 110.0(10) ?

loop_
_geom_bond_atom_site_label_1
_geom_bond_atom_site_label_2
_geom_bond_site_symmetry_1
_geom_bond_site_symmetry_2
_geom_bond_distance
_geom_bond_publ_flag
O1 C2 . . 1.345(3) yes
O1 C9b . . 1.474(3) yes
C2 C3 . . 1.495(5) yes
C2 O2 . . 1.209(4) yes
C3 C3a . . 1.518(4) yes
C3 H31 . . .98(4) ?
C3 H32 . . .98(4) ?
C3a C4 . . 1.523(4) yes
C3a C9b . . 1.530(4) yes
C3a H3a . . .97(3) ?
C4 C5 . . 1.514(4) yes
C4 H41 . . .97(3) ?
C4 H42 . . .97(3) ?
C5 C5a . . 1.510(4) yes
C5 H51 . . 1.02(3) ?
C5 H52 . . 1.02(3) ?
C5a C6 . . 1.400(4) yes
C5a C9a . . 1.395(3) yes
C6 C7 . . 1.364(5) yes
C6 H6 . . .96(3) ?
C7 C8 . . 1.381(4) yes
C7 H7 . . .96(3) ?
C8 C9 . . 1.380(4) yes
C8 H8 . . .95(3) ?
C9 C9a . . 1.390(3) yes
C9 H9 . . 1.00(3) ?
C9a C9b . . 1.502(3) yes
C9b H9b . . .97(3) ?

loop_
_geom_contact_atom_site_label_1
_geom_contact_atom_site_label_2
_geom_contact_distance
_geom_contact_site_symmetry_1
_geom_contact_site_symmetry_2
_geom_contact_publ_flag
H41 H42 1.56(4) . . ?
H31 H32 1.60(6) . . ?
H51 H52 1.63(5) . . ?
O1 H9b 1.97(3) . . ?
C5a H6 2.00(3) . . ?
C7 H8 2.01(3) . . ?
C8 H7 2.03(3) . . ?
C6 H7 2.03(3) . . ?
C2 H32 2.04(3) . . ?
C9a H9b 2.05(2) . . ?
C9b H3a 2.05(3) . . ?
C3a H42 2.06(3) . . ?
C2 H31 2.06(4) . . ?
C5 H42 2.06(3) . . ?
C9 H8 2.06(3) . . ?
C7 H6 2.06(3) . . ?
C3a H31 2.06(4) . . ?
C8 H9 2.06(3) . . ?
C4 H3a 2.07(3) . . ?
C5 H41 2.07(3) . . ?
C3a H41 2.07(3) . . ?
C4 H51 2.08(3) . . ?
C9a H9 2.08(3) . . ?
C3a H9b 2.08(3) . . ?
C3 H3a 2.08(3) . . ?
C5a H52 2.10(4) . . ?
C3a H32 2.10(3) . . ?
C4 H52 2.10(3) . . ?
C5a H51 2.10(3) . . ?
O1 O2 2.222(3) . . ?
H31 H3a 2.25(4) . . ?
H3a H9b 2.25(4) . . ?
H7 H8 2.29(4) . . ?
C2 C9b 2.311(4) . . ?
O1 C3 2.326(4) . . ?
H41 H51 2.35(5) . . ?
C3 C9b 2.357(4) . . ?
H3a H41 2.37(4) . . ?
O1 C3a 2.373(3) . . ?
C2 C3a 2.374(4) . . ?
C7 C9 2.382(4) . . ?
C6 C8 2.385(4) . . ?
H42 H52 2.39(4) . . ?
H6 H7 2.39(5) . . ?
H41 H52 2.39(4) . . ?
H8 H9 2.39(4) . . ?
C6 C9a 2.398(3) . . ?
H52 H52 2.40(5) . 3_666 ?
H52 H6 2.41(4) . . ?
C5a C7 2.408(4) . . ?
O1 C9a 2.409(3) . . ?
C8 C9a 2.410(4) . . ?
C5a C9 2.410(3) . . ?
C3 O2 2.448(5) . . ?
H52 H9 2.47(5) . 2_646 ?
C9 C9b 2.488(3) . . ?
C4 C5a 2.493(4) . . ?
C3a C5 2.500(4) . . ?
C4 C9b 2.515(4) . . ?
C5 C9a 2.525(4) . . ?
C5a C9b 2.528(3) . . ?
C5 C6 2.536(4) . . ?
C3 C4 2.538(4) . . ?
H32 H41 2.56(4) . . ?
H3a H51 2.57(4) . . ?
O2 H31 2.58(4) . 4_564 ?
C3a C9a 2.583(3) . . ?
H9 H9b 2.59(4) . . ?
C4 H32 2.61(3) . . ?
C5 H6 2.62(3) . . ?
H32 H3a 2.62(4) . . ?
H32 H42 2.63(4) . . ?
C9b H9 2.65(3) . . ?
H52 H6 2.65(5) . 3_666 ?
C6 H52 2.66(3) . . ?
C3 H42 2.66(3) . . ?
O2 H32 2.67(3) . . ?
H42 H6 2.67(4) . 3_666 ?
C9 H9b 2.68(2) . . ?
O2 H7 2.71(3) . 4_665 ?
H32 H7 2.71(5) . 1_655 ?
C5 H3a 2.72(2) . . ?
C5a H42 2.72(3) . . ?
C9b H42 2.72(3) . . ?
C3 H9b 2.72(3) . . ?
C3a H51 2.73(3) . . ?
C2 H9b 2.75(3) . . ?
C6 C9 2.749(4) . . ?
C9b H31 2.76(4) . . ?
C7 C9a 2.767(4) . . ?
O2 H8 2.77(3) . 1_655 ?
H32 H8 2.79(5) . 1_655 ?
C3 H41 2.79(3) . . ?
H31 H9b 2.79(5) . . ?
H31 H41 2.79(5) . 3_767 ?
C5a C8 2.793(4) . . ?
C9 H51 2.82(3) . 3_667 ?
H3a H42 2.84(4) . . ?
O1 H31 2.84(4) . . ?
H32 H3a 2.84(4) . 3_767 ?
C4 C9a 2.843(4) . . ?
C7 H3a 2.85(3) . 3_667 ?
H51 H9b 2.85(4) . 3_667 ?
O1 H9 2.85(3) . . ?
O1 H9b 2.86(3) . 4_564 ?
H42 H51 2.87(4) . . ?
O2 H31 2.88(4) . . ?
C2 H42 2.90(3) . . ?
C6 H3a 2.92(3) . 3_667 ?
O1 H42 2.92(3) . 4_565 ?
O1 H42 2.92(3) . . ?
C3a C5a 2.926(3) . . ?
H51 H9 2.94(4) . 3_667 ?
C9a H51 2.94(3) . 3_667 ?
H41 H8 2.95(4) . 2_646 ?
C5 C9b 2.949(4) . . ?
H31 H8 2.97(5) . 4_665 ?
C9a H42 2.97(3) . . ?
O1 C9 2.974(3) . . ?
O1 H6 2.99(3) . 2_656 ?
C6 H52 2.99(4) . 3_666 ?
H51 H6 2.99(4) . . ?
H41 H6 3.00(4) . 3_666 ?
C6 H51 3.00(3) . . ?
C9a H3a 3.01(2) . . ?
C9a H51 3.02(3) . . ?
O2 H6 3.04(3) . 2_656 ?
C6 H9 3.05(3) . 4_564 ?
C9 H52 3.06(3) . 2_656 ?
O1 H32 3.07(3) . . ?
O2 H9b 3.07(2) . 4_564 ?
C7 H32 3.08(4) . 1_455 ?
H51 H9 3.09(4) . 2_646 ?
C8 H32 3.10(3) . 1_455 ?
C5a H9 3.11(3) . 4_564 ?
H6 H9b 3.11(4) . 3_667 ?
C5 H52 3.12(3) . 3_666 ?
C4 H6 3.13(3) . 3_666 ?
H3a H7 3.14(4) . 3_667 ?
C2 H9b 3.15(2) . 4_564 ?
O1 H3a 3.16(3) . . ?
O1 C4 3.163(3) . . ?
C2 H3a 3.18(3) . . ?
C2 C4 3.182(4) . . ?
C8 H3a 3.18(3) . 3_667 ?
C9 H51 3.19(3) . 2_656 ?
C5a H9b 3.19(2) . . ?
C9b H32 3.19(3) . . ?
C5a H52 3.20(4) . 3_666 ?
C6 H8 3.23(3) . . ?
C7 H9 3.23(3) . 4_564 ?
C5 H9 3.24(3) . 2_646 ?
C9a H6 3.24(3) . . ?
C9 H7 3.25(3) . . ?
C5a H3a 3.25(2) . . ?
H3a H6 3.27(4) . 3_667 ?
H42 H9b 3.27(4) . 4_564 ?
C8 H6 3.28(3) . . ?
C5a H7 3.28(3) . . ?
C6 H9b 3.28(3) . 3_667 ?
C9a H8 3.28(3) . . ?
H7 H8 3.28(5) . 4_564 ?
C7 H9 3.29(3) . . ?
C2 H7 3.29(3) . 4_665 ?
C5 H6 3.32(3) . 3_666 ?
C5a H9 3.32(3) . . ?
C9a H52 3.32(4) . . ?
H31 H32 3.32(5) . 3_767 ?
C9b H51 3.32(3) . . ?
C4 H9b 3.33(3) . . ?
C4 H31 3.33(4) . . ?
C5a H41 3.34(3) . . ?
C5a H3a 3.34(3) . 3_667 ?
C9b H51 3.34(3) . 3_667 ?
C8 H51 3.35(3) . 2_656 ?
C9a H9 3.35(3) . 4_564 ?
C2 H8 3.35(3) . 1_655 ?
C9b H41 3.35(3) . . ?
H51 H8 3.36(5) . 2_646 ?
H32 H41 3.38(4) . 3_767 ?
H32 H32 3.38(5) . 3_767 ?
C3a H52 3.39(3) . . ?
H42 H52 3.39(4) . 3_666 ?
C2 H42 3.40(3) . 4_565 ?
C3 H8 3.40(3) . 1_655 ?
C2 H31 3.40(4) . 4_564 ?
C5a H9b 3.41(3) . 3_667 ?
C8 H51 3.41(3) . 3_667 ?
C3 O2 3.419(5) . 4_565 ?
C2 H6 3.42(3) . 2_656 ?
H6 H9 3.44(4) . 4_564 ?
H52 H8 3.44(4) . 2_646 ?
C3a H32 3.44(3) . 3_767 ?
C7 H8 3.45(3) . 4_564 ?
C9b O2 3.460(4) . . ?
H31 H7 3.46(5) . 4_665 ?
H42 H9 3.47(4) . 4_564 ?
H31 H3a 3.47(5) . 3_767 ?
C8 H9 3.47(3) . 4_564 ?
O1 C5a 3.478(3) . . ?
C5 H9b 3.49(3) . 3_667 ?
C3 H41 3.50(3) . 3_767 ?
H31 H41 3.51(5) . . ?
C2 C9a 3.517(4) . . ?
O1 H52 3.52(3) . 2_656 ?
C9 H3a 3.53(3) . 3_667 ?
C9 H9 3.53(3) . 4_564 ?
C6 H42 3.54(3) . 3_666 ?
C3a O2 3.542(4) . . ?
C3 H32 3.54(3) . 3_767 ?
C7 O2 3.543(4) . 4_464 ?
C8 H52 3.55(3) . 2_656 ?
C3 H3a 3.56(3) . 3_767 ?
O2 H42 3.56(3) . 4_565 ?
C8 H41 3.57(3) . 2_656 ?
O2 H41 3.59(3) . 2_756 ?
H31 H42 3.59(5) . . ?
C5a H51 3.59(3) . 3_667 ?
C6 H41 3.61(3) . 3_666 ?
O2 H3a 3.61(3) . 4_564 ?
C5 C9 3.617(4) . 2_646 ?
C4 H31 3.62(4) . 3_767 ?
C9a H3a 3.63(3) . 3_667 ?
C3 H7 3.64(4) . 1_655 ?
C8 O2 3.666(4) . 1_455 ?
C8 H31 3.68(4) . 4_464 ?
C5 H9b 3.68(3) . . ?
C9b H42 3.68(3) . 4_565 ?
C6 O2 3.691(4) . 2_646 ?
O2 H42 3.70(3) . . ?
C2 H41 3.70(3) . . ?
C3 C9a 3.708(4) . . ?
C9 H6 3.71(3) . . ?
C5 H8 3.71(3) . 2_646 ?
C4 H8 3.72(3) . 2_646 ?
O1 H51 3.73(3) . 2_656 ?
C9a H7 3.73(3) . . ?
O2 H7 3.73(3) . 2_656 ?
C5a H8 3.74(3) . . ?
C3a C6 3.747(4) . 3_667 ?
C6 H9 3.75(3) . . ?
C4 C6 3.760(4) . . ?
C3a H31 3.76(4) . 3_767 ?
C8 C9b 3.770(4) . . ?
C9b O2 3.773(3) . 4_565 ?
C3 H8 3.78(3) . 4_665 ?
C5 C9a 3.775(4) . 3_667 ?
C4 H52 3.78(3) . 3_666 ?
C9a H41 3.79(3) . . ?
C5 C7 3.793(5) . . ?
C6 C9b 3.794(4) . . ?
O1 C9b 3.799(3) . 4_564 ?
C5 C9 3.799(4) . . ?
C3 H7 3.80(3) . 4_665 ?
C3a C7 3.804(4) . 3_667 ?
C5 C9 3.812(4) . 3_667 ?
C5 C6 3.823(5) . 3_666 ?
C6 H8 3.83(3) . 4_564 ?
O1 C6 3.832(4) . 2_656 ?
C3 H31 3.84(4) . 3_767 ?
C5a C9b 3.838(3) . 3_667 ?
C6 C9b 3.838(4) . 3_667 ?
C5a C9a 3.842(3) . 3_667 ?
C5 H9 3.84(3) . 4_564 ?
C3a O2 3.848(4) . 4_565 ?
C4 C6 3.851(4) . 3_666 ?
O2 H9b 3.85(3) . . ?
C3a C9 3.854(4) . . ?
C9b H6 3.86(3) . 3_667 ?
C5 C8 3.862(4) . 2_646 ?
C3 C5 3.862(4) . . ?
C3 C8 3.864(5) . 1_655 ?
C6 H42 3.87(3) . . ?
C2 O2 3.869(4) . 4_565 ?
C9a H51 3.88(3) . 2_656 ?
C9b H52 3.88(3) . . ?
O1 C4 3.886(4) . 4_565 ?
C9b H9b 3.90(3) . 4_564 ?
C7 C9 3.901(4) . 4_564 ?
C7 H52 3.90(4) . 3_666 ?
C4 H32 3.90(3) . 3_767 ?
C9a H9b 3.91(3) . 4_564 ?
C7 H31 3.92(4) . 4_464 ?
C6 C9 3.923(4) . 4_564 ?
O1 C5 3.926(3) . . ?
C3 C3 3.949(5) . 3_767 ?
O1 H41 3.95(3) . . ?
C5 H9 3.95(3) . 3_667 ?
O2 H7 3.96(3) . 1_655 ?
C7 C8 3.964(5) . 4_564 ?
C2 C9b 3.964(4) . 4_564 ?
C7 H51 3.97(3) . 3_667 ?
C9a H52 3.97(3) . 2_656 ?
C5 C5 3.978(4) . 3_666 ?
C8 H7 3.98(3) . 4_565 ?
C3a H6 3.99(3) . 3_667 ?
C8 H8 3.99(3) . 4_564 ?
C7 H52 4.00(3) . . ?
C9 H41 4.00(3) . 2_656 ?
C4 H6 4.00(3) . . ?
C3 C3a 4.007(4) . 3_767 ?
C7 H41 4.01(3) . 3_666 ?
C3 C7 4.015(5) . 1_655 ?
C8 H9b 4.02(2) . . ?
C3a C5a 4.023(4) . 3_667 ?
C5a C5a 4.031(3) . 3_667 ?
O1 C5 4.034(3) . 2_656 ?
C7 H9b 4.04(3) . 3_667 ?
C5 C9b 4.044(4) . 3_667 ?
C7 O2 4.057(4) . 2_646 ?
O1 O2 4.058(3) . 4_565 ?
C8 C9 4.059(5) . 4_564 ?
O1 C2 4.073(4) . 4_565 ?
C2 C7 4.093(4) . 4_665 ?
C2 C3 4.096(5) . 4_564 ?
C5a C9 4.097(3) . 4_564 ?
C3a C8 4.107(4) . 3_667 ?
C2 C8 4.109(4) . 1_655 ?
C2 C2 4.138(4) . 4_565 ?
C2 C2 4.138(4) . 4_564 ?
C9a C9a 4.143(3) . 3_667 ?
O1 O1 4.144(3) . 4_564 ?
O1 O1 4.144(3) . 4_565 ?
C4 O2 4.166(4) . . ?
C5 C5a 4.174(4) . 3_666 ?
C4 C8 4.203(4) . 2_646 ?
C3 C4 4.205(4) . 3_767 ?
C4 C9 4.208(4) . . ?
C2 C6 4.218(4) . 2_656 ?
C5 C5a 4.230(4) . 3_667 ?
C9 C9 4.238(4) . 4_565 ?
C9 C9 4.238(4) . 4_564 ?
O1 C8 4.241(4) . . ?
C9 C9a 4.242(3) . 4_565 ?
C6 C8 4.262(4) . 4_564 ?
C7 C9b 4.269(4) . . ?
C3 C5a 4.271(4) . . ?
C7 O2 4.280(4) . 1_455 ?
C2 C9 4.286(4) . . ?
C8 C8 4.288(5) . 4_565 ?
C8 C8 4.288(5) . 4_564 ?
C5 C8 4.304(4) . . ?
C3a C9a 4.305(4) . 3_667 ?
C8 O2 4.311(4) . 4_464 ?
C2 C4 4.319(4) . 4_565 ?
C3a C9 4.322(4) . 3_667 ?
C5 C8 4.324(4) . 3_667 ?
C3a C6 4.326(4) . . ?
C2 C5a 4.348(4) . . ?
C6 C9a 4.354(3) . 3_667 ?
C6 O2 4.363(4) . 4_464 ?
C2 C5 4.364(4) . . ?
C4 O2 4.366(4) . 4_564 ?
C3 C7 4.371(5) . 4_665 ?
C3 C8 4.373(4) . 4_665 ?
O1 C5a 4.375(3) . 2_656 ?
C5a C9 4.385(3) . 3_667 ?
C4 C9 4.388(4) . 2_646 ?
C9a C9b 4.396(3) . 3_667 ?
C7 C9b 4.397(4) . 3_667 ?

loop_
_geom_torsion_atom_site_label_1
_geom_torsion_atom_site_label_2
_geom_torsion_atom_site_label_3
_geom_torsion_atom_site_label_4
_geom_torsion_site_symmetry_1
_geom_torsion_site_symmetry_2
_geom_torsion_site_symmetry_3
_geom_torsion_site_symmetry_4
_geom_torsion
_geom_torsion_publ_flag
C9b O1 C2 C3 . . . . .6(3) ?
C9b O1 C2 O2 . . . . -179.7(3) ?
C2 O1 C9b C3a . . . . -20.4(2) ?
C2 O1 C9b C9a . . . . -145.4(2) ?
C2 O1 C9b H9b . . . . 96.0(10) ?
O1 C2 C3 C3a . . . . 19.5(3) ?
O1 C2 C3 H31 . . . . -98(3) ?
O1 C2 C3 H32 . . . . 140(2) ?
O2 C2 C3 C3a . . . . -160.1(3) ?
O2 C2 C3 H31 . . . . 82(3) ?
O2 C2 C3 H32 . . . . -39(2) ?
C2 C3 C3a C4 . . . . 88.8(3) ?
C2 C3 C3a C9b . . . . -30.1(3) ?
C2 C3 C3a H3a . . . . -146(2) ?
H31 C3 C3a C4 . . . . -152(2) ?
H31 C3 C3a C9b . . . . 89(2) ?
H31 C3 C3a H3a . . . . -27(3) ?
H32 C3 C3a C4 . . . . -30(2) ?
H32 C3 C3a C9b . . . . -149(2) ?
H32 C3 C3a H3a . . . . 95(3) ?
C3 C3a C4 C5 . . . . -171.0(2) ?
C3 C3a C4 H41 . . . . 66(2) ?
C3 C3a C4 H42 . . . . -50(2) ?
C9b C3a C4 C5 . . . . -57.8(3) ?
C9b C3a C4 H41 . . . . 180(2) ?
C9b C3a C4 H42 . . . . 63(2) ?
H3a C3a C4 C5 . . . . 63(2) ?
H3a C3a C4 H41 . . . . -60(3) ?
H3a C3a C4 H42 . . . . -176(2) ?
C3 C3a C9b O1 . . . . 30.7(2) ?
C3 C3a C9b C9a . . . . 149.9(2) ?
C3 C3a C9b H9b . . . . -82(2) ?
C4 C3a C9b O1 . . . . -89.8(2) ?
C4 C3a C9b C9a . . . . 29.5(3) ?
C4 C3a C9b H9b . . . . 157(2) ?
H3a C3a C9b O1 . . . . 149(2) ?
H3a C3a C9b C9a . . . . -92(2) ?
H3a C3a C9b H9b . . . . 36(2) ?
C3a C4 C5 C5a . . . . 56.8(3) ?
C3a C4 C5 H51 . . . . -65(2) ?
C3a C4 C5 H52 . . . . 180(2) ?
H41 C4 C5 C5a . . . . 179(2) ?
H41 C4 C5 H51 . . . . 57(3) ?
H41 C4 C5 H52 . . . . -58(3) ?
H42 C4 C5 C5a . . . . -64(2) ?
H42 C4 C5 H51 . . . . 174(3) ?
H42 C4 C5 H52 . . . . 59(3) ?
C4 C5 C5a C6 . . . . 151.8(3) ?
C4 C5 C5a C9a . . . . -27.8(3) ?
H51 C5 C5a C6 . . . . -88(2) ?
H51 C5 C5a C9a . . . . 93(2) ?
H52 C5 C5a C6 . . . . 29(2) ?
H52 C5 C5a C9a . . . . -151(2) ?
C5 C5a C6 C7 . . . . -178.9(3) ?
C5 C5a C6 H6 . . . . 1(2) ?
C9a C5a C6 C7 . . . . .8(4) ?
C9a C5a C6 H6 . . . . -179(2) ?
C5 C5a C9a C9 . . . . -179.8(2) ?
C5 C5a C9a C9b . . . . -.3(3) ?
C6 C5a C9a C9 . . . . .6(3) ?
C6 C5a C9a C9b . . . . -179.9(2) ?
C5a C6 C7 C8 . . . . -.7(5) ?
C5a C6 C7 H7 . . . . -179(2) ?
H6 C6 C7 C8 . . . . 179(2) ?
H6 C6 C7 H7 . . . . 0(3) ?
C6 C7 C8 C9 . . . . -.6(5) ?
C6 C7 C8 H8 . . . . 178(2) ?
H7 C7 C8 C9 . . . . 178(2) ?
H7 C7 C8 H8 . . . . -3(3) ?
C7 C8 C9 C9a . . . . 2.0(4) ?
C7 C8 C9 H9 . . . . -179(2) ?
H8 C8 C9 C9a . . . . -177(2) ?
H8 C8 C9 H9 . . . . 2(3) ?
C8 C9 C9a C5a . . . . -2.0(4) ?
C8 C9 C9a C9b . . . . 178.5(2) ?
H9 C9 C9a C5a . . . . 179(2) ?
H9 C9 C9a C9b . . . . 0(2) ?
C5a C9a C9b O1 . . . . 116.6(2) ?
C5a C9a C9b C3a . . . . -.7(3) ?
C5a C9a C9b H9b . . . . -128(2) ?
C9 C9a C9b O1 . . . . -63.9(3) ?
C9 C9a C9b C3a . . . . 178.8(2) ?
C9 C9a C9b H9b . . . . 51(2) ?
